data_7151781
loop_
_publ_author_name
'Nour, Hany F.'
'Matei, Marius F.'
'Bassil, Bassem S.'
'Kortz, Ulrich'
'Kuhnert, Nikolai'

_publ_section_title
;
 Synthesis of tri-substituted biaryl based trianglimines: formation of
 C3-symmetrical and non-symmetrical regioisomers.
;
_journal_issue 9
_journal_name_full 'Organic &amp; biomolecular chemistry'
_journal_page_first 3258
_journal_page_last 3271
_journal_paper_doi 10.1039/c0ob00944j
_journal_volume 9
_journal_year 2011
_chemical_formula_sum 'C28 H34 Br2 N4 O6'
_chemical_formula_weight 682.41
_chemical_name_systematic
;
?
;
_space_group_IT_number 2
_symmetry_cell_setting triclinic
_symmetry_space_group_name_Hall '-P 1'
_symmetry_space_group_name_H-M 'P -1'
_atom_sites_solution_hydrogens geom
_atom_sites_solution_primary direct
_atom_sites_solution_secondary difmap
_audit_creation_method SHELXL-97
_cell_angle_alpha 95.589(4)
_cell_angle_beta 110.786(2)
_cell_angle_gamma 95.620(4)
_cell_formula_units_Z 2
_cell_length_a 7.8543(6)
_cell_length_b 9.3193(7)
_cell_length_c 10.5343(6)
_cell_measurement_reflns_used 9936
_cell_measurement_temperature 173(2)
_cell_measurement_theta_max 26.33
_cell_measurement_theta_min 2.80
_cell_volume 710.15(9)
_computing_cell_refinement 'Bruker SAINT'
_computing_data_collection 'Bruker APEX2'
_computing_data_reduction 'Bruker SAINT'
_computing_molecular_graphics 'Bruker SHELXTL'
_computing_publication_material 'Bruker SHELXTL'
_computing_structure_refinement 'SHELXL-97 (Sheldrick, 2008)'
_computing_structure_solution 'SHELXS-97 (Sheldrick, 2008)'
_diffrn_ambient_temperature 173(2)
_diffrn_measured_fraction_theta_full 0.998
_diffrn_measured_fraction_theta_max 0.998
_diffrn_measurement_device_type 'Bruker APEX-II CCD'
_diffrn_measurement_method '\f and \w scans'
_diffrn_radiation_monochromator graphite
_diffrn_radiation_source 'sealed tube'
_diffrn_radiation_type MoK\a
_diffrn_radiation_wavelength 0.71073
_diffrn_reflns_av_R_equivalents 0.0569
_diffrn_reflns_av_sigmaI/netI 0.0222
_diffrn_reflns_limit_h_max 9
_diffrn_reflns_limit_h_min -9
_diffrn_reflns_limit_k_max 11
_diffrn_reflns_limit_k_min -11
_diffrn_reflns_limit_l_max 13
_diffrn_reflns_limit_l_min -13
_diffrn_reflns_number 38893
_diffrn_reflns_theta_full 26.37
_diffrn_reflns_theta_max 26.37
_diffrn_reflns_theta_min 3.52
_exptl_absorpt_coefficient_mu 5.806
_exptl_absorpt_correction_T_max 0.0454
_exptl_absorpt_correction_T_min 0.0681
_exptl_absorpt_correction_type multi-scan
_exptl_absorpt_process_details SADABS
_exptl_crystal_density_diffrn 3.191
_exptl_crystal_density_meas 0
_exptl_crystal_density_method 'not measured'
_exptl_crystal_description Block
_exptl_crystal_F_000 696
_exptl_crystal_size_max 1.00
_exptl_crystal_size_mid 1.00
_exptl_crystal_size_min 1.00
_refine_diff_density_max 0.221
_refine_diff_density_min -0.446
_refine_diff_density_rms 0.072
_refine_ls_extinction_method none
_refine_ls_goodness_of_fit_ref 1.003
_refine_ls_hydrogen_treatment mixed
_refine_ls_matrix_type full
_refine_ls_number_parameters 286
_refine_ls_number_reflns 2900
_refine_ls_number_restraints 0
_refine_ls_restrained_S_all 1.003
_refine_ls_R_factor_all 0.0318
_refine_ls_R_factor_gt 0.0274
_refine_ls_shift/su_max 2.404
_refine_ls_shift/su_mean 0.023
_refine_ls_structure_factor_coef Fsqd
_refine_ls_weighting_details 'calc w=1/[\s^2^(Fo^2^)+(0.0700P)^2^+0.0000P] where P=(Fo^2^+2Fc^2^)/3'
_refine_ls_weighting_scheme calc
_refine_ls_wR_factor_gt 0.0804
_refine_ls_wR_factor_ref 0.0840
_reflns_number_gt 2631
_reflns_number_total 2900
_reflns_threshold_expression >2sigma(I)
_cod_data_source_file c0ob00944j.txt
_cod_data_source_block nk4
_cod_depositor_comments
;
The following automatic conversions were performed:
'_symmetry_cell_setting' value 'Triclinic' changed to 'triclinic'
according to '/home/saulius/struct/CIF-dictionaries/cif_core.dic'
dictionary named 'cif_core.dic' version 2.4.1 from 2010-06-29.

Automatic conversion script
Id: cif_fix_enum 1555 2011-01-17 13:19:09Z saulius 
;
_cod_original_sg_symbol_H-M P-1
_cod_database_code 7151781

loop_
_symmetry_equiv_pos_as_xyz
'x, y, z'
'-x, -y, -z'

loop_
_atom_site_label
_atom_site_type_symbol
_atom_site_fract_x
_atom_site_fract_y
_atom_site_fract_z
_atom_site_U_iso_or_equiv
_atom_site_adp_type
_atom_site_occupancy
_atom_site_symmetry_multiplicity
_atom_site_calc_flag
_atom_site_refinement_flags
_atom_site_disorder_assembly
_atom_site_disorder_group
C1 C 0.4061(3) 0.1110(2) 0.6337(2) 0.0304(8) Uani 0.82(2) 1 d P . .
H1C1 H 0.537(4) 0.125(3) 0.695(3) 0.057(13) Uiso 0.89(9) 1 d P . .
C2 C 0.3549(3) 0.14701(19) 0.4926(2) 0.0258(7) Uani 0.83(2) 1 d P . .
C3 C 0.1768(3) 0.0965(2) 0.3995(2) 0.0297(8) Uani 0.82(2) 1 d P . .
H1C3 H 0.094(4) 0.045(2) 0.432(2) 0.036(11) Uiso 0.84(8) 1 d P . .
C4 C 0.1249(3) 0.1124(2) 0.2628(2) 0.0328(8) Uani 0.85(2) 1 d P . .
H1C4 H -0.012(4) 0.075(3) 0.197(3) 0.062(12) Uiso 1.00(9) 1 d . . .
C5 C 0.2557(3) 0.18082(19) 0.22015(19) 0.0283(7) Uani 0.84(2) 1 d P . .
C6 C 0.4328(3) 0.23478(19) 0.3090(2) 0.0296(7) Uani 0.89(2) 1 d P . .
H1C6 H 0.520(3) 0.289(2) 0.273(2) 0.015(8) Uiso 0.77(7) 1 d P . .
C7 C 0.4848(2) 0.21947(18) 0.44723(19) 0.0232(7) Uani 0.81(2) 1 d P . .
C8 C 0.6787(3) 0.3987(2) 0.6429(2) 0.0277(8) Uani 0.83(2) 1 d P . .
H2C8 H 0.674(3) 0.484(3) 0.603(2) 0.010(10) Uiso 0.64(7) 1 d P . .
H1C8 H 0.577(4) 0.381(2) 0.675(2) 0.040(10) Uiso 0.90(8) 1 d P . .
C9 C 0.8601(3) 0.4145(3) 0.7631(2) 0.0306(9) Uani 0.83(2) 1 d P . .
H2C9 H 0.879(3) 0.503(3) 0.822(3) 0.044(11) Uiso 0.94(9) 1 d P . .
H1C9 H 0.860(3) 0.325(3) 0.814(3) 0.057(12) Uiso 1.00(9) 1 d P . .
C10 C 0.9947(3) 0.3077(2) 0.6047(2) 0.0333(9) Uani 0.84(2) 1 d P . .
H2C0 H 1.094(4) 0.333(3) 0.575(3) 0.058(12) Uiso 1.00(9) 1 d . . .
H1C0 H 1.009(4) 0.210(3) 0.644(3) 0.064(13) Uiso 1.00(10) 1 d . . .
C11 C 0.8108(3) 0.2964(2) 0.4888(2) 0.0288(9) Uani 0.80(2) 1 d P . .
H2CA H 0.804(3) 0.390(3) 0.444(3) 0.021(10) Uiso 0.71(7) 1 d P . .
H1CA H 0.801(3) 0.223(3) 0.417(3) 0.039(10) Uiso 0.91(8) 1 d P . .
C12 C 1.1840(2) 0.49268(19) 0.79122(19) 0.0237(7) Uani 0.81(2) 1 d P . .
C13 C 1.3594(3) 0.6613(2) 0.9912(2) 0.0305(9) Uani 0.81(2) 1 d P . .
H2CC H 1.360(4) 0.628(3) 1.089(3) 0.077(14) Uiso 1.00(10) 1 d . . .
H1CC H 1.457(4) 0.632(3) 0.966(3) 0.043(11) Uiso 0.84(8) 1 d P . .
C14 C 1.3471(4) 0.8205(3) 0.9918(3) 0.0379(11) Uani 0.78(2) 1 d P . .
H3CD H 1.334(4) 0.845(3) 0.898(4) 0.039(13) Uiso 0.71(9) 1 d P . .
H2CD H 1.478(4) 0.882(3) 1.069(3) 0.083(16) Uiso 1.00(10) 1 d . . .
H1CD H 1.246(4) 0.845(3) 1.022(3) 0.067(13) Uiso 1.00(9) 1 d . . .
O1 O 1.18426(19) 0.57761(16) 0.90177(15) 0.0369(6) Uani 0.83(2) 1 d P . .
O2 O 1.31904(19) 0.48193(16) 0.76254(15) 0.0358(6) Uani 0.84(2) 1 d P . .
O3 O 0.2966(2) 0.06051(16) 0.67985(16) 0.0405(6) Uani 0.85(2) 1 d P . .
N1 N 0.6634(2) 0.27209(16) 0.54304(16) 0.0245(5) Uani 0.83(2) 1 d P . .
N2 N 1.0123(2) 0.42367(17) 0.71376(17) 0.0279(6) Uani 0.83(2) 1 d P . .
Br1 Br 0.18705(3) 0.20398(2) 0.032347(19) 0.03569(11) Uani 0.80(2) 1 d P . .

loop_
_atom_site_aniso_label
_atom_site_aniso_U_11
_atom_site_aniso_U_22
_atom_site_aniso_U_33
_atom_site_aniso_U_23
_atom_site_aniso_U_13
_atom_site_aniso_U_12
C1 0.0295(13) 0.0266(11) 0.0340(13) 0.0038(8) 0.0109(10) 0.0023(8)
C2 0.0236(11) 0.0221(10) 0.0310(11) 0.0001(7) 0.0099(8) 0.0038(7)
C3 0.0240(12) 0.0266(11) 0.0366(13) -0.0011(8) 0.0115(9) -0.0007(8)
C4 0.0226(11) 0.0350(11) 0.0357(12) -0.0014(8) 0.0076(9) -0.0001(8)
C5 0.0277(11) 0.0290(10) 0.0264(11) 0.0001(7) 0.0084(8) 0.0058(7)
C6 0.0262(11) 0.0291(10) 0.0327(11) 0.0012(7) 0.0107(8) 0.0033(7)
C7 0.0186(10) 0.0190(9) 0.0296(11) -0.0010(7) 0.0068(8) 0.0045(6)
C8 0.0222(11) 0.0264(12) 0.0320(12) -0.0033(8) 0.0091(8) 0.0023(7)
C9 0.0207(11) 0.0398(14) 0.0287(12) -0.0049(9) 0.0100(8) -0.0012(8)
C10 0.0204(12) 0.0350(13) 0.0404(14) -0.0081(8) 0.0102(9) 0.0028(8)
C11 0.0205(11) 0.0359(14) 0.0276(12) -0.0074(8) 0.0103(8) -0.0010(8)
C12 0.0203(10) 0.0248(10) 0.0232(10) 0.0054(7) 0.0045(7) 0.0020(7)
C13 0.0189(12) 0.0369(12) 0.0275(13) -0.0024(8) 0.0025(8) -0.0039(8)
C14 0.0300(15) 0.0362(14) 0.0400(17) 0.0021(10) 0.0063(10) -0.0017(9)
O1 0.0226(8) 0.0458(9) 0.0347(9) -0.0113(6) 0.0085(6) -0.0061(6)
O2 0.0208(8) 0.0486(10) 0.0349(9) -0.0004(6) 0.0091(6) 0.0018(6)
O3 0.0391(10) 0.0452(9) 0.0411(10) 0.0094(7) 0.0197(7) 0.0015(7)
N1 0.0174(8) 0.0270(9) 0.0269(9) -0.0021(6) 0.0074(6) 0.0011(6)
N2 0.0190(9) 0.0321(9) 0.0298(10) -0.0047(6) 0.0089(7) -0.0012(6)
Br1 0.02767(15) 0.04816(16) 0.02538(15) 0.00364(9) 0.00406(10) 0.00169(9)

loop_
_atom_type_symbol
_atom_type_description
_atom_type_scat_dispersion_real
_atom_type_scat_dispersion_imag
_atom_type_scat_source
C C 0.0033 0.0016 'International Tables Vol C Tables 4.2.6.8 and 6.1.1.4'
H H 0.0000 0.0000 'International Tables Vol C Tables 4.2.6.8 and 6.1.1.4'
O O 0.0106 0.0060 'International Tables Vol C Tables 4.2.6.8 and 6.1.1.4'
N N 0.0061 0.0033 'International Tables Vol C Tables 4.2.6.8 and 6.1.1.4'
Br Br -0.2901 2.4595 'International Tables Vol C Tables 4.2.6.8 and 6.1.1.4'

loop_
_geom_angle_atom_site_label_1
_geom_angle_atom_site_label_2
_geom_angle_atom_site_label_3
_geom_angle
_geom_angle_site_symmetry_1
_geom_angle_site_symmetry_3
_geom_angle_publ_flag
O3 C1 C2 123.8(2) . . ?
C3 C2 C7 119.65(19) . . ?
C3 C2 C1 118.24(18) . . ?
C7 C2 C1 121.89(17) . . ?
C4 C3 C2 121.5(2) . . ?
C3 C4 C5 117.74(19) . . ?
C6 C5 C4 122.78(18) . . ?
C6 C5 Br1 118.79(15) . . ?
C4 C5 Br1 118.42(15) . . ?
C5 C6 C7 119.44(18) . . ?
C6 C7 N1 122.19(17) . . ?
C6 C7 C2 118.83(17) . . ?
N1 C7 C2 118.98(17) . . ?
N1 C8 C9 110.13(16) . . ?
N2 C9 C8 109.79(17) . . ?
N2 C10 C11 110.59(16) . . ?
N1 C11 C10 109.00(19) . . ?
O2 C12 O1 124.24(17) . . ?
O2 C12 N2 124.41(18) . . ?
O1 C12 N2 111.34(16) . . ?
O1 C13 C14 109.60(18) . . ?
C12 O1 C13 116.79(16) . . ?
C7 N1 C8 116.02(14) . . ?
C7 N1 C11 117.13(16) . . ?
C8 N1 C11 108.82(15) . . ?
C12 N2 C10 117.71(16) . . ?
C12 N2 C9 123.11(16) . . ?
C10 N2 C9 114.52(16) . . ?

loop_
_geom_bond_atom_site_label_1
_geom_bond_atom_site_label_2
_geom_bond_distance
_geom_bond_site_symmetry_2
_geom_bond_publ_flag
C1 O3 1.208(3) . ?
C1 C2 1.477(3) . ?
C2 C3 1.396(3) . ?
C2 C7 1.414(3) . ?
C3 C4 1.379(3) . ?
C4 C5 1.385(3) . ?
C5 C6 1.382(3) . ?
C5 Br1 1.8974(19) . ?
C6 C7 1.392(3) . ?
C7 N1 1.411(2) . ?
C8 N1 1.468(2) . ?
C8 C9 1.515(3) . ?
C9 N2 1.462(2) . ?
C10 N2 1.457(2) . ?
C10 C11 1.511(3) . ?
C11 N1 1.470(3) . ?
C12 O2 1.212(2) . ?
C12 O1 1.342(2) . ?
C12 N2 1.358(2) . ?
C13 O1 1.455(2) . ?
C13 C14 1.496(3) . ?
